data_4067912
loop_
_publ_author_name
'Bouyahyi, Miloud'
'Roisnel, Thierry'
'Carpentier, Jean-Fran\,cois'

_publ_section_title
;
 Aluminum Complexes of Bidentate Fluorinated Alkoxy-Imino Ligands:
 Syntheses, Structures, and Use in Ring-Opening Polymerization of Cyclic
 Esters
;
_journal_issue 4
_journal_name_full Organometallics
_journal_page_first 1458
_journal_paper_doi 10.1021/om200907x
_journal_volume 31
_journal_year 2012
_chemical_compound_source 'synthesis as described'
_chemical_formula_moiety 'C27 H27 Al F12 N2 O2, C7 H8''
_chemical_formula_sum 'C34 H35 Al F12 N2 O2'
_chemical_formula_weight 758.62
_chemical_name_systematic
;
 ?
;
_space_group_IT_number 14
_symmetry_cell_setting monoclinic
_symmetry_Int_Tables_number 14
_symmetry_space_group_name_Hall '-P 2ybc'
_symmetry_space_group_name_H-M 'P 1 21/c 1'
_atom_sites_solution_hydrogens geom
_atom_sites_solution_primary direct
_atom_sites_solution_secondary difmap
_audit_conform_dict_location ftp://ftp.iucr.org/pub/cif_core.dic
_audit_conform_dict_name cif_core.dic
_audit_conform_dict_version 2.4
_audit_creation_date 2008-09-25T18:53:11-00:00
_audit_creation_method 'WinGX routine CIF_UPDATE'
_cell_angle_alpha 90
_cell_angle_beta 95.84
_cell_angle_gamma 90
_cell_formula_units_Z 4
_cell_length_a 16.921
_cell_length_b 10.286
_cell_length_c 20.408
_cell_measurement_reflns_used 54202
_cell_measurement_temperature 120(2)
_cell_measurement_theta_max 27.485
_cell_measurement_theta_min 2.91
_cell_measurement_wavelength 0.71073
_cell_volume 3533.565
_computing_cell_refinement 'Dirax/lsq (Duisenberg & Schreurs, 1989-2000)'
_computing_data_collection 'Collect (Bruker AXS BV, 1997-2004)'
_computing_data_reduction 'EvalCCD (Duisenberg & Schreurs 1990-2000)'
_computing_molecular_graphics 'Ortep-3 for Windows (Farrugia, 1997)'
_computing_publication_material 'WinGX publication routines (Farrugia, 1999)'
_computing_structure_refinement 'SHELXL-97 (Sheldrick, 1997)'
_computing_structure_solution 'SHELXS-97 (Sheldrick, 1990)'
_diffrn_ambient_temperature 120(2)
_diffrn_detector 'CCD plate'
_diffrn_detector_area_resol_mean 9
_diffrn_measured_fraction_theta_full 0.996
_diffrn_measured_fraction_theta_max 0.996
_diffrn_measurement_device '95mm CCD camera on \k-goniostat'
_diffrn_measurement_device_type KappaCCD
_diffrn_measurement_method 'CCD rotation images, thick slices'
_diffrn_orient_matrix_type 'by Bruker AXS Collect from scalepack cell'
_diffrn_orient_matrix_UB_11 -0.32269E-2
_diffrn_orient_matrix_UB_12 0.938291E-1
_diffrn_orient_matrix_UB_13 0.126174E-1
_diffrn_orient_matrix_UB_21 0.490511E-1
_diffrn_orient_matrix_UB_22 -0.102107E-1
_diffrn_orient_matrix_UB_23 0.313276E-1
_diffrn_orient_matrix_UB_31 0.33391E-1
_diffrn_orient_matrix_UB_32 0.240671E-1
_diffrn_orient_matrix_UB_33 -0.358999E-1
_diffrn_radiation_monochromator graphite
_diffrn_radiation_probe x-ray
_diffrn_radiation_type MoK\a
_diffrn_radiation_wavelength 0.71073
_diffrn_reflns_av_R_equivalents 0.0642
_diffrn_reflns_av_unetI/netI 0.0666
_diffrn_reflns_limit_h_max 19
_diffrn_reflns_limit_h_min -21
_diffrn_reflns_limit_k_max 13
_diffrn_reflns_limit_k_min -13
_diffrn_reflns_limit_l_max 26
_diffrn_reflns_limit_l_min -26
_diffrn_reflns_number 48176
_diffrn_reflns_theta_full 27.48
_diffrn_reflns_theta_max 27.48
_diffrn_reflns_theta_min 3.58
_diffrn_source 'Enraf Nonius FR590'
_exptl_absorpt_coefficient_mu 0.154
_exptl_absorpt_correction_T_max 0.962
_exptl_absorpt_correction_T_min 0.916
_exptl_absorpt_correction_type multi-scan
_exptl_absorpt_process_details
;
  [Sheldrick, G.M. (2002). SADABS Bruker AXS Inc., Madison, Wisconsin, USA]
;
_exptl_crystal_colour colourless
_exptl_crystal_density_diffrn 1.426
_exptl_crystal_density_method 'not measured'
_exptl_crystal_description prism
_exptl_crystal_F_000 1560
_exptl_crystal_size_max 0.5
_exptl_crystal_size_mid 0.42
_exptl_crystal_size_min 0.25
_refine_diff_density_max 0.889
_refine_diff_density_min -0.559
_refine_diff_density_rms 0.076
_refine_ls_extinction_method none
_refine_ls_goodness_of_fit_ref 1.04
_refine_ls_hydrogen_treatment constr
_refine_ls_matrix_type full
_refine_ls_number_parameters 464
_refine_ls_number_reflns 8097
_refine_ls_number_restraints 0
_refine_ls_restrained_S_all 1.04
_refine_ls_R_factor_all 0.1369
_refine_ls_R_factor_gt 0.0692
_refine_ls_shift/su_max 0.022
_refine_ls_shift/su_mean 0.001
_refine_ls_structure_factor_coef Fsqd
_refine_ls_weighting_details 'calc w=1/[\s^2^(Fo^2^)+(0.1229P)^2^+1.9121P] where P=(Fo^2^+2Fc^2^)/3'
_refine_ls_weighting_scheme calc
_refine_ls_wR_factor_gt 0.1891
_refine_ls_wR_factor_ref 0.2301
_reflns_number_gt 4372
_reflns_number_total 8097
_reflns_threshold_expression >2sigma(I)
_cod_data_source_file om200907x_si_001.cif
_cod_data_source_block complex3b
_cod_original_cell_volume 3533.8
_cod_original_sg_symbol_H-M 'P 21/c'
_cod_database_code 4067912

loop_
_symmetry_equiv_pos_as_xyz
'x, y, z'
'-x, y+1/2, -z+1/2'
'-x, -y, -z'
'x, -y-1/2, z-1/2'

loop_
_atom_site_label
_atom_site_type_symbol
_atom_site_fract_x
_atom_site_fract_y
_atom_site_fract_z
_atom_site_U_iso_or_equiv
_atom_site_adp_type
_atom_site_occupancy
_atom_site_calc_flag
_atom_site_refinement_flags
Al1 Al 0.25128(5) 0.09668(8) 0.62593(4) 0.0267(2) Uani 1 d .
C1 C 0.2558(2) -0.0959(3) 0.62664(15) 0.0473(9) Uani 1 d .
H1A H 0.2074 -0.1306 0.6427 0.071 Uiso 1 calc R
H1B H 0.3022 -0.1246 0.6557 0.071 Uiso 1 calc R
H1C H 0.26 -0.1277 0.5819 0.071 Uiso 1 calc R
N11 N 0.27155(14) 0.1007(2) 0.52760(11) 0.0273(5) Uani 1 d .
C12 C 0.35205(17) 0.0557(3) 0.51451(14) 0.0320(7) Uani 1 d .
H12A H 0.3461 -0.023 0.4865 0.038 Uiso 1 calc R
H12B H 0.3816 0.03 0.5569 0.038 Uiso 1 calc R
C13 C 0.40137(17) 0.1539(3) 0.48137(13) 0.0308(7) Uani 1 d .
C14 C 0.39726(18) 0.2864(3) 0.49429(15) 0.0358(7) Uani 1 d .
H14 H 0.3623 0.3172 0.5244 0.043 Uiso 1 calc R
C15 C 0.44342(19) 0.3733(3) 0.46381(17) 0.0426(8) Uani 1 d .
H15 H 0.439 0.4637 0.4721 0.051 Uiso 1 calc R
C16 C 0.49643(19) 0.3297(4) 0.42093(17) 0.0468(9) Uani 1 d .
H16 H 0.5288 0.3897 0.4005 0.056 Uiso 1 calc R
C17 C 0.50163(19) 0.1976(4) 0.40826(15) 0.0428(8) Uani 1 d .
H17 H 0.538 0.1666 0.3794 0.051 Uiso 1 calc R
C18 C 0.45365(19) 0.1115(3) 0.43789(14) 0.0377(7) Uani 1 d .
H18 H 0.4566 0.0214 0.4282 0.045 Uiso 1 calc R
C19 C 0.21833(18) 0.1141(3) 0.47898(14) 0.0288(6) Uani 1 d .
C20 C 0.22938(19) 0.0871(3) 0.40784(14) 0.0351(7) Uani 1 d .
H20A H 0.2862 0.0784 0.403 0.053 Uiso 1 calc R
H20B H 0.2072 0.1591 0.3804 0.053 Uiso 1 calc R
H20C H 0.2019 0.0063 0.3939 0.053 Uiso 1 calc R
C21 C 0.13408(17) 0.1483(3) 0.49003(14) 0.0333(7) Uani 1 d .
H21A H 0.1038 0.0662 0.4915 0.04 Uiso 1 calc R
H21B H 0.1107 0.1976 0.4511 0.04 Uiso 1 calc R
C22 C 0.12084(16) 0.2278(3) 0.55217(13) 0.0284(6) Uani 1 d .
C23 C 0.03160(18) 0.2193(3) 0.56133(15) 0.0356(7) Uani 1 d .
F24 F 0.01099(10) 0.3010(2) 0.60775(9) 0.0500(5) Uani 1 d .
F25 F -0.01613(10) 0.2431(2) 0.50665(9) 0.0489(5) Uani 1 d .
F26 F 0.01293(11) 0.0990(2) 0.58041(10) 0.0527(5) Uani 1 d .
C27 C 0.14302(18) 0.3711(3) 0.54225(16) 0.0392(8) Uani 1 d .
F28 F 0.21493(11) 0.38134(18) 0.52189(11) 0.0530(6) Uani 1 d .
F29 F 0.14387(12) 0.4399(2) 0.59740(11) 0.0567(6) Uani 1 d .
F30 F 0.09240(12) 0.43153(19) 0.49696(11) 0.0564(6) Uani 1 d .
O31 O 0.16110(11) 0.1821(2) 0.60924(9) 0.0320(5) Uani 1 d .
N41 N 0.23042(14) 0.0973(2) 0.72461(11) 0.0293(6) Uani 1 d .
C42 C 0.15146(17) 0.0471(3) 0.73781(14) 0.0321(7) Uani 1 d .
H42A H 0.1594 -0.0333 0.7644 0.039 Uiso 1 calc R
H42B H 0.1217 0.023 0.6953 0.039 Uiso 1 calc R
C43 C 0.10083(17) 0.1400(3) 0.77345(13) 0.0292(7) Uani 1 d .
C44 C 0.09588(17) 0.2717(3) 0.75766(14) 0.0323(7) Uani 1 d .
H44 H 0.1264 0.3065 0.7252 0.039 Uiso 1 calc R
C45 C 0.04607(18) 0.3518(3) 0.78965(15) 0.0368(7) Uani 1 d .
H45 H 0.0437 0.442 0.7797 0.044 Uiso 1 calc R
C46 C -0.00017(18) 0.3021(3) 0.83584(14) 0.0382(8) Uani 1 d .
H46 H -0.0347 0.3576 0.8569 0.046 Uiso 1 calc R
C47 C 0.00408(19) 0.1708(3) 0.85119(15) 0.0396(8) Uani 1 d .
H47 H -0.0277 0.1357 0.8826 0.048 Uiso 1 calc R
C48 C 0.05506(18) 0.0911(3) 0.82040(14) 0.0345(7) Uani 1 d .
H48 H 0.0587 0.0015 0.8316 0.041 Uiso 1 calc R
C49 C 0.28472(18) 0.1106(3) 0.77255(14) 0.0301(7) Uani 1 d .
C50 C 0.2752(2) 0.0796(3) 0.84339(14) 0.0390(8) Uani 1 d .
H50A H 0.2185 0.0724 0.8492 0.058 Uiso 1 calc R
H50B H 0.2991 0.1491 0.8717 0.058 Uiso 1 calc R
H50C H 0.3017 -0.003 0.8554 0.058 Uiso 1 calc R
C51 C 0.36710(18) 0.1520(3) 0.76028(14) 0.0388(8) Uani 1 d .
H51A H 0.3991 0.0724 0.756 0.047 Uiso 1 calc R
H51B H 0.3907 0.1988 0.7999 0.047 Uiso 1 calc R
C52 C 0.37663(17) 0.2383(3) 0.70012(13) 0.0310(7) Uani 1 d .
C53 C 0.34994(19) 0.3775(3) 0.71349(17) 0.0419(8) Uani 1 d .
F54 F 0.34782(13) 0.4535(2) 0.66080(12) 0.0629(6) Uani 1 d .
F55 F 0.39716(14) 0.4360(2) 0.76120(12) 0.0715(7) Uani 1 d .
F56 F 0.27677(12) 0.37834(19) 0.73259(12) 0.0589(6) Uani 1 d .
C57 C 0.46563(18) 0.2407(4) 0.68912(16) 0.0415(8) Uani 1 d .
F58 F 0.48850(11) 0.1240(2) 0.66856(10) 0.0556(6) Uani 1 d .
F59 F 0.48268(11) 0.3271(2) 0.64420(9) 0.0529(6) Uani 1 d .
F60 F 0.51375(11) 0.2664(2) 0.74438(9) 0.0591(6) Uani 1 d .
O61 O 0.33698(11) 0.1947(2) 0.64249(9) 0.0313(5) Uani 1 d .
C101 C 0.2017(3) 0.6705(4) 0.7690(3) 0.0844(16) Uani 1 d .
H10A H 0.2379 0.6919 0.736 0.127 Uiso 1 calc R
H10B H 0.1501 0.7121 0.757 0.127 Uiso 1 calc R
H10C H 0.1946 0.576 0.7706 0.127 Uiso 1 calc R
C102 C 0.2333(3) 0.7147(4) 0.8300(3) 0.0850(16) Uani 1 d .
C103 C 0.3126(2) 0.7205(4) 0.8482(3) 0.0689(14) Uani 1 d .
H103 H 0.3485 0.698 0.8172 0.083 Uiso 1 calc R
C104 C 0.3411(3) 0.7572(5) 0.9090(3) 0.0872(16) Uani 1 d .
H104 H 0.3969 0.7553 0.9206 0.105 Uiso 1 calc R
C105 C 0.2904(3) 0.7991(5) 0.9571(4) 0.110(2) Uani 1 d .
H105 H 0.3093 0.8286 1 0.132 Uiso 1 calc R
C106 C 0.2083(6) 0.7914(6) 0.9330(5) 0.168(5) Uani 1 d .
H106 H 0.1709 0.8157 0.9625 0.202 Uiso 1 calc R
C107 C 0.1789(3) 0.7524(5) 0.8719(4) 0.113(3) Uani 1 d .
H107 H 0.1234 0.7512 0.8587 0.136 Uiso 1 calc R

loop_
_atom_site_aniso_label
_atom_site_aniso_U_11
_atom_site_aniso_U_22
_atom_site_aniso_U_33
_atom_site_aniso_U_23
_atom_site_aniso_U_13
_atom_site_aniso_U_12
Al1 0.0270(5) 0.0283(5) 0.0244(4) -0.0022(3) -0.0001(3) 0.0006(4)
C1 0.073(3) 0.0327(19) 0.0393(19) -0.0022(14) 0.0194(18) 0.0011(17)
N11 0.0287(13) 0.0255(13) 0.0273(12) -0.0042(10) 0.0010(10) 0.0017(10)
C12 0.0342(16) 0.0332(17) 0.0292(15) -0.0016(12) 0.0057(12) 0.0087(13)
C13 0.0259(15) 0.0389(18) 0.0262(14) 0.0012(12) -0.0041(12) 0.0070(13)
C14 0.0281(16) 0.0414(19) 0.0365(17) -0.0058(14) -0.0029(13) -0.0031(14)
C15 0.0346(18) 0.0384(19) 0.051(2) -0.0015(15) -0.0122(15) -0.0067(15)
C16 0.0294(18) 0.060(3) 0.049(2) 0.0184(18) -0.0072(15) -0.0095(16)
C17 0.0314(17) 0.065(3) 0.0331(17) 0.0128(16) 0.0073(13) 0.0076(16)
C18 0.0366(18) 0.0456(19) 0.0312(16) 0.0051(14) 0.0049(13) 0.0082(15)
C19 0.0334(16) 0.0233(15) 0.0291(15) -0.0027(11) 0.0009(12) -0.0017(12)
C20 0.0430(19) 0.0343(17) 0.0276(15) -0.0064(13) 0.0009(13) -0.0024(14)
C21 0.0320(16) 0.0376(17) 0.0286(15) -0.0023(13) -0.0047(12) 0.0002(13)
C22 0.0211(15) 0.0352(17) 0.0286(15) -0.0014(12) 0.0007(12) 0.0025(12)
C23 0.0263(16) 0.047(2) 0.0323(16) 0.0004(14) -0.0022(13) 0.0005(14)
F24 0.0286(10) 0.0760(14) 0.0465(11) -0.0114(10) 0.0088(8) 0.0054(9)
F25 0.0240(10) 0.0818(15) 0.0391(10) 0.0050(10) -0.0062(8) 0.0036(9)
F26 0.0320(11) 0.0628(14) 0.0636(13) 0.0139(11) 0.0060(9) -0.0099(9)
C27 0.0286(17) 0.0412(19) 0.0478(19) -0.0036(15) 0.0043(14) 0.0069(14)
F28 0.0374(11) 0.0369(11) 0.0878(15) 0.0043(10) 0.0215(10) -0.0019(9)
F29 0.0585(13) 0.0436(12) 0.0681(14) -0.0207(10) 0.0071(11) -0.0007(10)
F30 0.0501(12) 0.0455(12) 0.0720(14) 0.0166(10) -0.0017(10) 0.0116(10)
O31 0.0251(10) 0.0437(13) 0.0262(10) -0.0019(9) -0.0018(8) 0.0037(9)
N41 0.0307(13) 0.0284(13) 0.0287(12) -0.0011(10) 0.0018(10) 0.0015(11)
C42 0.0323(16) 0.0316(16) 0.0330(15) -0.0030(12) 0.0064(12) -0.0068(13)
C43 0.0283(15) 0.0343(17) 0.0236(14) -0.0036(12) -0.0037(11) -0.0031(13)
C44 0.0284(16) 0.0394(18) 0.0280(15) 0.0033(13) -0.0022(12) -0.0029(13)
C45 0.0361(17) 0.0356(18) 0.0359(17) -0.0016(14) -0.0099(14) 0.0044(14)
C46 0.0292(16) 0.054(2) 0.0299(16) -0.0099(15) -0.0040(13) 0.0096(15)
C47 0.0349(18) 0.055(2) 0.0292(16) -0.0017(15) 0.0041(13) -0.0030(15)
C48 0.0391(18) 0.0351(17) 0.0294(15) -0.0022(13) 0.0035(13) -0.0052(14)
C49 0.0335(16) 0.0271(16) 0.0287(15) -0.0015(12) -0.0014(12) 0.0043(13)
C50 0.052(2) 0.0360(18) 0.0276(16) 0.0032(13) -0.0032(14) 0.0023(15)
C51 0.0339(17) 0.050(2) 0.0310(16) -0.0040(14) -0.0062(13) 0.0044(15)
C52 0.0218(15) 0.0420(18) 0.0284(15) -0.0068(13) -0.0019(12) -0.0017(13)
C53 0.0312(18) 0.0397(19) 0.055(2) -0.0089(16) 0.0062(15) -0.0066(15)
F54 0.0632(14) 0.0414(12) 0.0859(16) 0.0115(11) 0.0170(12) 0.0032(10)
F55 0.0650(15) 0.0599(14) 0.0871(17) -0.0373(12) -0.0039(13) -0.0116(12)
F56 0.0431(12) 0.0392(12) 0.0989(17) -0.0137(11) 0.0285(11) -0.0006(9)
C57 0.0246(17) 0.062(2) 0.0366(18) -0.0071(16) -0.0027(14) 0.0025(15)
F58 0.0342(11) 0.0692(15) 0.0634(13) -0.0122(11) 0.0046(9) 0.0162(10)
F59 0.0308(10) 0.0780(15) 0.0506(12) 0.0023(11) 0.0075(9) -0.0074(10)
F60 0.0270(11) 0.1081(18) 0.0399(11) -0.0150(11) -0.0076(8) -0.0056(10)
O61 0.0280(11) 0.0391(12) 0.0258(10) -0.0020(8) -0.0013(8) -0.0022(9)
C101 0.069(3) 0.051(3) 0.135(5) 0.035(3) 0.020(3) 0.008(2)
C102 0.082(4) 0.041(3) 0.132(5) 0.029(3) 0.011(3) 0.000(2)
C103 0.031(2) 0.049(2) 0.133(4) 0.036(3) 0.042(2) 0.0137(18)
C104 0.077(4) 0.059(3) 0.130(5) 0.039(3) 0.033(3) 0.013(3)
C105 0.074(3) 0.058(3) 0.216(7) 0.074(4) 0.099(4) 0.029(3)
C106 0.206(10) 0.057(4) 0.279(11) 0.067(6) 0.205(10) 0.053(5)
C107 0.074(4) 0.045(3) 0.243(9) 0.054(4) 0.119(5) 0.033(3)

loop_
_atom_type_symbol
_atom_type_description
_atom_type_scat_dispersion_real
_atom_type_scat_dispersion_imag
_atom_type_scat_source
C C 0.0033 0.0016 'International Tables Vol C Tables 4.2.6.8 and 6.1.1.4'
H H 0 0 'International Tables Vol C Tables 4.2.6.8 and 6.1.1.4'
N N 0.0061 0.0033 'International Tables Vol C Tables 4.2.6.8 and 6.1.1.4'
O O 0.0106 0.006 'International Tables Vol C Tables 4.2.6.8 and 6.1.1.4'
F F 0.0171 0.0103 'International Tables Vol C Tables 4.2.6.8 and 6.1.1.4'
Al Al 0.0645 0.0514 'International Tables Vol C Tables 4.2.6.8 and 6.1.1.4'

loop_
_exptl_crystal_face_index_h
_exptl_crystal_face_index_k
_exptl_crystal_face_index_l
_exptl_crystal_face_perp_dist
1 0 3 0.071
-1 0 -3 0.188
-2 0 1 0.267
3 0 -4 0.287
1 0 0 0.252
8 9 -4 0.156
2 -4 -1 0.204
-5 4 2 0.243
-6 -4 3 0.272
0 0 -1 0.206

loop_
_geom_angle_atom_site_label_1
_geom_angle_atom_site_label_2
_geom_angle_atom_site_label_3
_geom_angle
O31 Al1 O61 115.39(11)
O31 Al1 C1 122.11(14)
O61 Al1 C1 122.50(13)
O31 Al1 N11 91.61(9)
O61 Al1 N11 87.72(9)
C1 Al1 N11 90.97(11)
O31 Al1 N41 87.52(9)
O61 Al1 N41 91.71(9)
C1 Al1 N41 90.36(11)
N11 Al1 N41 178.65(10)
Al1 C1 H1A 109.5
Al1 C1 H1B 109.5
H1A C1 H1B 109.5
Al1 C1 H1C 109.5
H1A C1 H1C 109.5
H1B C1 H1C 109.5
C19 N11 C12 118.7(2)
C19 N11 Al1 125.6(2)
C12 N11 Al1 114.36(17)
N11 C12 C13 115.4(2)
N11 C12 H12A 108.4
C13 C12 H12A 108.4
N11 C12 H12B 108.4
C13 C12 H12B 108.4
H12A C12 H12B 107.5
C18 C13 C14 118.5(3)
C18 C13 C12 119.5(3)
C14 C13 C12 121.9(3)
C15 C14 C13 120.6(3)
C15 C14 H14 119.7
C13 C14 H14 119.7
C14 C15 C16 120.5(3)
C14 C15 H15 119.8
C16 C15 H15 119.8
C17 C16 C15 119.4(3)
C17 C16 H16 120.3
C15 C16 H16 120.3
C18 C17 C16 119.7(3)
C18 C17 H17 120.2
C16 C17 H17 120.2
C17 C18 C13 121.3(3)
C17 C18 H18 119.3
C13 C18 H18 119.3
N11 C19 C21 120.8(2)
N11 C19 C20 125.5(3)
C21 C19 C20 113.5(2)
C19 C20 H20A 109.5
C19 C20 H20B 109.5
H20A C20 H20B 109.5
C19 C20 H20C 109.5
H20A C20 H20C 109.5
H20B C20 H20C 109.5
C19 C21 C22 117.7(2)
C19 C21 H21A 107.9
C22 C21 H21A 107.9
C19 C21 H21B 107.9
C22 C21 H21B 107.9
H21A C21 H21B 107.2
O31 C22 C27 109.5(2)
O31 C22 C23 106.6(2)
C27 C22 C23 109.0(2)
O31 C22 C21 114.5(2)
C27 C22 C21 110.0(2)
C23 C22 C21 107.2(2)
F25 C23 F24 107.3(2)
F25 C23 F26 105.8(2)
F24 C23 F26 106.7(2)
F25 C23 C22 113.9(2)
F24 C23 C22 112.3(2)
F26 C23 C22 110.4(3)
F29 C27 F28 106.9(3)
F29 C27 F30 106.7(3)
F28 C27 F30 106.7(3)
F29 C27 C22 112.4(3)
F28 C27 C22 111.1(2)
F30 C27 C22 112.7(3)
C22 O31 Al1 132.85(17)
C49 N41 C42 119.3(2)
C49 N41 Al1 124.1(2)
C42 N41 Al1 114.81(17)
N41 C42 C43 115.5(2)
N41 C42 H42A 108.4
C43 C42 H42A 108.4
N41 C42 H42B 108.4
C43 C42 H42B 108.4
H42A C42 H42B 107.5
C48 C43 C44 119.2(3)
C48 C43 C42 119.0(3)
C44 C43 C42 121.7(3)
C45 C44 C43 119.6(3)
C45 C44 H44 120.2
C43 C44 H44 120.2
C46 C45 C44 120.9(3)
C46 C45 H45 119.6
C44 C45 H45 119.6
C45 C46 C47 119.6(3)
C45 C46 H46 120.2
C47 C46 H46 120.2
C46 C47 C48 119.6(3)
C46 C47 H47 120.2
C48 C47 H47 120.2
C47 C48 C43 121.0(3)
C47 C48 H48 119.5
C43 C48 H48 119.5
N41 C49 C51 120.6(3)
N41 C49 C50 124.9(3)
C51 C49 C50 114.3(3)
C49 C50 H50A 109.5
C49 C50 H50B 109.5
H50A C50 H50B 109.5
C49 C50 H50C 109.5
H50A C50 H50C 109.5
H50B C50 H50C 109.5
C49 C51 C52 118.1(2)
C49 C51 H51A 107.8
C52 C51 H51A 107.8
C49 C51 H51B 107.8
C52 C51 H51B 107.8
H51A C51 H51B 107.1
O61 C52 C53 109.4(2)
O61 C52 C51 114.5(2)
C53 C52 C51 109.9(2)
O61 C52 C57 106.3(2)
C53 C52 C57 108.7(3)
C51 C52 C57 107.9(2)
F54 C53 F56 106.5(3)
F54 C53 F55 106.9(3)
F56 C53 F55 106.7(3)
F54 C53 C52 112.9(3)
F56 C53 C52 110.9(3)
F55 C53 C52 112.6(3)
F59 C57 F58 107.0(3)
F59 C57 F60 106.9(3)
F58 C57 F60 105.6(3)
F59 C57 C52 113.2(3)
F58 C57 C52 110.3(3)
F60 C57 C52 113.3(3)
C52 O61 Al1 132.15(18)
C102 C101 H10A 109.5
C102 C101 H10B 109.5
H10A C101 H10B 109.5
C102 C101 H10C 109.5
H10A C101 H10C 109.5
H10B C101 H10C 109.5
C103 C102 C107 121.6(6)
C103 C102 C101 122.8(6)
C107 C102 C101 115.6(6)
C104 C103 C102 121.3(5)
C104 C103 H103 119.3
C102 C103 H103 119.3
C103 C104 C105 122.3(6)
C103 C104 H104 118.9
C105 C104 H104 118.9
C106 C105 C104 112.1(7)
C106 C105 H105 123.9
C104 C105 H105 123.9
C107 C106 C105 125.9(6)
C107 C106 H106 117
C105 C106 H106 117
C106 C107 C102 116.7(7)
C106 C107 H107 121.7
C102 C107 H107 121.7

loop_
_geom_bond_atom_site_label_1
_geom_bond_atom_site_label_2
_geom_bond_distance
Al1 O31 1.764(2)
Al1 O61 1.770(2)
Al1 C1 1.983(3)
Al1 N11 2.070(2)
Al1 N41 2.080(2)
C1 H1A 0.98
C1 H1B 0.98
C1 H1C 0.98
N11 C19 1.278(4)
N11 C12 1.488(4)
C12 C13 1.513(4)
C12 H12A 0.99
C12 H12B 0.99
C13 C18 1.386(4)
C13 C14 1.391(4)
C14 C15 1.377(5)
C14 H14 0.95
C15 C16 1.390(5)
C15 H15 0.95
C16 C17 1.387(5)
C16 H16 0.95
C17 C18 1.382(5)
C17 H17 0.95
C18 H18 0.95
C19 C21 1.507(4)
C19 C20 1.508(4)
C20 H20A 0.98
C20 H20B 0.98
C20 H20C 0.98
C21 C22 1.545(4)
C21 H21A 0.99
C21 H21B 0.99
C22 O31 1.371(3)
C22 C27 1.539(4)
C22 C23 1.543(4)
C23 F25 1.332(3)
C23 F24 1.338(4)
C23 F26 1.345(4)
C27 F29 1.329(4)
C27 F28 1.329(4)
C27 F30 1.347(4)
N41 C49 1.280(4)
N41 C42 1.482(4)
C42 C43 1.518(4)
C42 H42A 0.99
C42 H42B 0.99
C43 C48 1.386(4)
C43 C44 1.393(4)
C44 C45 1.388(4)
C44 H44 0.95
C45 C46 1.383(5)
C45 H45 0.95
C46 C47 1.386(5)
C46 H46 0.95
C47 C48 1.386(4)
C47 H47 0.95
C48 H48 0.95
C49 C51 1.503(4)
C49 C50 1.505(4)
C50 H50A 0.98
C50 H50B 0.98
C50 H50C 0.98
C51 C52 1.537(4)
C51 H51A 0.99
C51 H51B 0.99
C52 O61 1.369(3)
C52 C53 1.534(5)
C52 C57 1.545(4)
C53 F54 1.327(4)
C53 F56 1.335(4)
C53 F55 1.338(4)
C57 F59 1.330(4)
C57 F58 1.342(4)
C57 F60 1.348(3)
C101 C102 1.382(7)
C101 H10A 0.98
C101 H10B 0.98
C101 H10C 0.98
C102 C103 1.357(7)
C102 C107 1.375(7)
C103 C104 1.339(7)
C103 H103 0.95
C104 C105 1.434(7)
C104 H104 0.95
C105 C106 1.429(12)
C105 H105 0.95
C106 C107 1.356(12)
C106 H106 0.95
C107 H107 0.95

loop_
_geom_torsion_atom_site_label_1
_geom_torsion_atom_site_label_2
_geom_torsion_atom_site_label_3
_geom_torsion_atom_site_label_4
_geom_torsion
O31 Al1 N11 C19 -23.2(2)
O61 Al1 N11 C19 -138.5(2)
C1 Al1 N11 C19 99.0(3)
O31 Al1 N11 C12 170.59(19)
O61 Al1 N11 C12 55.23(19)
C1 Al1 N11 C12 -67.3(2)
C19 N11 C12 C13 71.8(3)
Al1 N11 C12 C13 -120.9(2)
N11 C12 C13 C18 -146.7(3)
N11 C12 C13 C14 34.7(4)
C18 C13 C14 C15 0.8(4)
C12 C13 C14 C15 179.4(3)
C13 C14 C15 C16 -1.7(5)
C14 C15 C16 C17 1.0(5)
C15 C16 C17 C18 0.6(5)
C16 C17 C18 C13 -1.5(5)
C14 C13 C18 C17 0.7(4)
C12 C13 C18 C17 -177.9(3)
C12 N11 C19 C21 174.7(2)
Al1 N11 C19 C21 9.0(4)
C12 N11 C19 C20 0.5(4)
Al1 N11 C19 C20 -165.3(2)
N11 C19 C21 C22 28.5(4)
C20 C19 C21 C22 -156.6(3)
C19 C21 C22 O31 -47.8(4)
C19 C21 C22 C27 75.9(3)
C19 C21 C22 C23 -165.8(3)
O31 C22 C23 F25 -171.1(2)
C27 C22 C23 F25 70.9(3)
C21 C22 C23 F25 -48.0(3)
O31 C22 C23 F24 66.6(3)
C27 C22 C23 F24 -51.4(3)
C21 C22 C23 F24 -170.3(2)
O31 C22 C23 F26 -52.3(3)
C27 C22 C23 F26 -170.3(2)
C21 C22 C23 F26 70.8(3)
O31 C22 C27 F29 -44.2(3)
C23 C22 C27 F29 72.0(3)
C21 C22 C27 F29 -170.8(2)
O31 C22 C27 F28 75.6(3)
C23 C22 C27 F28 -168.2(2)
C21 C22 C27 F28 -51.0(3)
O31 C22 C27 F30 -164.7(2)
C23 C22 C27 F30 -48.5(3)
C21 C22 C27 F30 68.7(3)
C27 C22 O31 Al1 -94.9(3)
C23 C22 O31 Al1 147.5(2)
C21 C22 O31 Al1 29.1(4)
O61 Al1 O31 C22 90.2(3)
C1 Al1 O31 C22 -90.2(3)
N11 Al1 O31 C22 1.9(3)
N41 Al1 O31 C22 -179.1(3)
O31 Al1 N41 C49 -142.8(2)
O61 Al1 N41 C49 -27.4(2)
C1 Al1 N41 C49 95.1(3)
O31 Al1 N41 C42 52.6(2)
O61 Al1 N41 C42 167.95(19)
C1 Al1 N41 C42 -69.5(2)
C49 N41 C42 C43 71.7(3)
Al1 N41 C42 C43 -122.9(2)
N41 C42 C43 C48 -141.8(3)
N41 C42 C43 C44 41.7(4)
C48 C43 C44 C45 0.8(4)
C42 C43 C44 C45 177.2(3)
C43 C44 C45 C46 -1.6(4)
C44 C45 C46 C47 1.0(4)
C45 C46 C47 C48 0.5(4)
C46 C47 C48 C43 -1.3(5)
C44 C43 C48 C47 0.7(4)
C42 C43 C48 C47 -175.9(3)
C42 N41 C49 C51 175.5(3)
Al1 N41 C49 C51 11.5(4)
C42 N41 C49 C50 -0.4(4)
Al1 N41 C49 C50 -164.4(2)
N41 C49 C51 C52 29.1(4)
C50 C49 C51 C52 -154.6(3)
C49 C51 C52 O61 -49.0(4)
C49 C51 C52 C53 74.6(3)
C49 C51 C52 C57 -167.1(3)
O61 C52 C53 F54 -46.1(3)
C51 C52 C53 F54 -172.6(2)
C57 C52 C53 F54 69.5(3)
O61 C52 C53 F56 73.3(3)
C51 C52 C53 F56 -53.2(3)
C57 C52 C53 F56 -171.1(3)
O61 C52 C53 F55 -167.2(3)
C51 C52 C53 F55 66.3(3)
C57 C52 C53 F55 -51.6(4)
O61 C52 C57 F59 65.8(3)
C53 C52 C57 F59 -51.8(3)
C51 C52 C57 F59 -170.9(3)
O61 C52 C57 F58 -54.1(3)
C53 C52 C57 F58 -171.7(3)
C51 C52 C57 F58 69.2(3)
O61 C52 C57 F60 -172.2(3)
C53 C52 C57 F60 70.2(4)
C51 C52 C57 F60 -49.0(4)
C53 C52 O61 Al1 -97.6(3)
C51 C52 O61 Al1 26.2(4)
C57 C52 O61 Al1 145.3(2)
O31 Al1 O61 C52 94.6(3)
C1 Al1 O61 C52 -85.0(3)
N11 Al1 O61 C52 -174.7(3)
N41 Al1 O61 C52 6.5(3)
C107 C102 C103 C104 3.3(7)
C101 C102 C103 C104 -176.3(4)
C102 C103 C104 C105 -3.4(7)
C103 C104 C105 C106 2.4(6)
C104 C105 C106 C107 -1.4(8)
C105 C106 C107 C102 1.3(10)
C103 C102 C107 C106 -2.2(8)
C101 C102 C107 C106 177.5(5)
